data_2222548
loop_
_publ_author_name
'Ding, Yu-Jie'
'Tong, Jun-Feng'
'Dong, Wen-Kui'
'Sun, Yin-Xia'
'Yao, Jian'

_publ_section_title Bis{(<i>E</i>)-4-chloro-2-[(2-chloro-3-pyridyl)iminomethyl-\k<i>N</i>]phenolato-\k<i>O</i>}copper(II)
_journal_coeditor_code AT2850
_journal_issue 8
_journal_name_full 'Acta Crystallographica Section E'
_journal_page_first m1013
_journal_paper_doi 10.1107/S1600536809029651
_journal_volume 65
_journal_year 2009
_chemical_formula_iupac '[Cu (C12 H7 Cl2 N2 O)2]'
_chemical_formula_moiety 'C24 H14 Cl4 Cu N4 O2'
_chemical_formula_sum 'C24 H14 Cl4 Cu N4 O2'
_chemical_formula_weight 595.73
_chemical_name_systematic
;
Bis{(<i>E</i>)-4-chloro-2-[(2-chloro-3-pyridyl)iminomethyl-
\k<i>N</i>]phenolato-\k<i>O</i>}copper(II)
;
_space_group_IT_number 14
_symmetry_cell_setting monoclinic
_symmetry_space_group_name_Hall '-P 2ybc'
_symmetry_space_group_name_H-M 'P 1 21/c 1'
_atom_sites_solution_hydrogens geom
_atom_sites_solution_primary direct
_atom_sites_solution_secondary difmap
_audit_creation_method SHELXL-97
_cell_angle_alpha 90.00
_cell_angle_beta 90.132(2)
_cell_angle_gamma 90.00
_cell_formula_units_Z 4
_cell_length_a 20.236(2)
_cell_length_b 11.4821(14)
_cell_length_c 10.5458(9)
_cell_measurement_reflns_used 2435
_cell_measurement_temperature 298(2)
_cell_measurement_theta_max 25.275
_cell_measurement_theta_min 26.23
_cell_volume 2450.3(4)
_computing_cell_refinement 'SAINT (Siemens, 1996)'
_computing_data_collection 'SMART (Siemens, 1996)'
_computing_data_reduction 'SAINT (Siemens, 1996)'
_computing_molecular_graphics 'SHELXTL (Sheldrick, 2008)'
_computing_publication_material 'SHELXTL (Sheldrick, 2008)'
_computing_structure_refinement 'SHELXL97 (Sheldrick, 2008)'
_computing_structure_solution 'SHELXS97 (Sheldrick, 2008)'
_diffrn_ambient_temperature 298(2)
_diffrn_measured_fraction_theta_full 0.997
_diffrn_measured_fraction_theta_max 0.997
_diffrn_measurement_device_type 'Buker SMART 1000 CCD area-detector'
_diffrn_measurement_method '\f and \w'
_diffrn_radiation_monochromator graphite
_diffrn_radiation_source 'fine-focus sealed tube'
_diffrn_radiation_type MoK\a
_diffrn_radiation_wavelength 0.71073
_diffrn_reflns_av_R_equivalents 0.0580
_diffrn_reflns_av_sigmaI/netI 0.0753
_diffrn_reflns_limit_h_max 19
_diffrn_reflns_limit_h_min -24
_diffrn_reflns_limit_k_max 13
_diffrn_reflns_limit_k_min -13
_diffrn_reflns_limit_l_max 12
_diffrn_reflns_limit_l_min -12
_diffrn_reflns_number 12294
_diffrn_reflns_theta_full 25.02
_diffrn_reflns_theta_max 25.02
_diffrn_reflns_theta_min 2.01
_diffrn_standards_number 0
_exptl_absorpt_coefficient_mu 1.358
_exptl_absorpt_correction_T_max 0.8875
_exptl_absorpt_correction_T_min 0.6126
_exptl_absorpt_correction_type multi-scan
_exptl_absorpt_process_details '(SADABS; Sheldrick, 1996)'
_exptl_crystal_colour brown
_exptl_crystal_density_diffrn 1.615
_exptl_crystal_density_method 'not measured'
_exptl_crystal_description needle-like
_exptl_crystal_F_000 1196
_exptl_crystal_size_max 0.40
_exptl_crystal_size_mid 0.14
_exptl_crystal_size_min 0.09
_refine_diff_density_max 0.421
_refine_diff_density_min -0.387
_refine_ls_extinction_method none
_refine_ls_goodness_of_fit_ref 1.015
_refine_ls_hydrogen_treatment constr
_refine_ls_matrix_type full
_refine_ls_number_parameters 316
_refine_ls_number_reflns 4320
_refine_ls_number_restraints 0
_refine_ls_restrained_S_all 1.015
_refine_ls_R_factor_all 0.0850
_refine_ls_R_factor_gt 0.0428
_refine_ls_shift/su_max 0.001
_refine_ls_shift/su_mean 0.000
_refine_ls_structure_factor_coef Fsqd
_refine_ls_weighting_details 'calc w=1/[\s^2^(Fo^2^)+(0.0103P)^2^] where P=(Fo^2^+2Fc^2^)/3'
_refine_ls_weighting_scheme calc
_refine_ls_wR_factor_gt 0.0579
_refine_ls_wR_factor_ref 0.0647
_reflns_number_gt 2614
_reflns_number_total 4320
_reflns_threshold_expression I>2\s(I)
_cod_data_source_file at2850.cif
_cod_data_source_block I
_cod_original_sg_symbol_H-M 'P 21/c'
_cod_database_code 2222548
_cod_database_fobs_code 2222548

loop_
_symmetry_equiv_pos_as_xyz
'x, y, z'
'-x, y+1/2, -z+1/2'
'-x, -y, -z'
'x, -y-1/2, z-1/2'

loop_
_atom_site_type_symbol
_atom_site_label
_atom_site_fract_x
_atom_site_fract_y
_atom_site_fract_z
_atom_site_U_iso_or_equiv
_atom_site_adp_type
_atom_site_calc_flag
_atom_site_refinement_flags
_atom_site_occupancy
_atom_site_disorder_assembly
_atom_site_disorder_group
Cu Cu1 0.75122(2) 0.77649(3) 0.42109(4) 0.04479(14) Uani d . 1 . .
Cl Cl1 0.85318(5) 0.19528(7) 0.24296(11) 0.0748(4) Uani d . 1 . .
Cl Cl2 0.69809(5) 0.87831(8) 0.16425(10) 0.0715(3) Uani d . 1 . .
Cl Cl3 0.63434(5) 1.36121(8) 0.53290(13) 0.0847(4) Uani d . 1 . .
Cl Cl4 0.87717(5) 0.87627(9) 0.20907(10) 0.0712(3) Uani d . 1 . .
N N1 0.69574(13) 0.6664(2) 0.3246(3) 0.0404(7) Uani d . 1 . .
N N2 0.5723(2) 0.8484(3) 0.1640(4) 0.0824(12) Uani d . 1 . .
N N3 0.81090(13) 0.9095(2) 0.4590(3) 0.0405(7) Uani d . 1 . .
N N4 0.97911(16) 0.8403(3) 0.3522(3) 0.0580(9) Uani d . 1 . .
O O1 0.82307(10) 0.67264(18) 0.4291(2) 0.0496(7) Uani d . 1 . .
O O2 0.67527(11) 0.85984(17) 0.4727(2) 0.0475(7) Uani d . 1 . .
C C1 0.71125(17) 0.5582(3) 0.3021(3) 0.0434(9) Uani d . 1 . .
H H1 0.6795 0.5116 0.2634 0.052 Uiso calc R 1 . .
C C2 0.77345(17) 0.5055(3) 0.3324(3) 0.0402(9) Uani d . 1 . .
C C3 0.82696(17) 0.5658(3) 0.3882(3) 0.0387(9) Uani d . 1 . .
C C4 0.88764(17) 0.5059(3) 0.3980(3) 0.0493(10) Uani d . 1 . .
H H4 0.9234 0.5434 0.4355 0.059 Uiso calc R 1 . .
C C5 0.89566(19) 0.3951(3) 0.3546(4) 0.0515(10) Uani d . 1 . .
H H5 0.9366 0.3587 0.3612 0.062 Uiso calc R 1 . .
C C6 0.8432(2) 0.3370(3) 0.3011(4) 0.0507(11) Uani d . 1 . .
C C7 0.78289(18) 0.3887(3) 0.2908(3) 0.0479(10) Uani d . 1 . .
H H7 0.7476 0.3474 0.2564 0.057 Uiso calc R 1 . .
C C8 0.62746(19) 0.8039(3) 0.2075(4) 0.0560(11) Uani d . 1 . .
C C9 0.63246(18) 0.7033(3) 0.2809(3) 0.0459(10) Uani d . 1 . .
C C10 0.5749(2) 0.6457(3) 0.3112(4) 0.0635(12) Uani d . 1 . .
H H10 0.5757 0.5791 0.3614 0.076 Uiso calc R 1 . .
C C11 0.5154(2) 0.6894(4) 0.2649(5) 0.0825(15) Uani d . 1 . .
H H11 0.4756 0.6519 0.2810 0.099 Uiso calc R 1 . .
C C12 0.5177(3) 0.7896(5) 0.1948(5) 0.0967(18) Uani d . 1 . .
H H12 0.4777 0.8195 0.1661 0.116 Uiso calc R 1 . .
C C13 0.79004(17) 1.0141(3) 0.4799(3) 0.0432(9) Uani d . 1 . .
H H13 0.8221 1.0711 0.4922 0.052 Uiso calc R 1 . .
C C14 0.72224(17) 1.0512(3) 0.4859(3) 0.0398(9) Uani d . 1 . .
C C15 0.66883(18) 0.9718(3) 0.4849(3) 0.0421(9) Uani d . 1 . .
C C16 0.60489(17) 1.0190(3) 0.5003(3) 0.0522(11) Uani d . 1 . .
H H16 0.5688 0.9689 0.5007 0.063 Uiso calc R 1 . .
C C17 0.59427(18) 1.1356(3) 0.5146(4) 0.0575(11) Uani d . 1 . .
H H17 0.5515 1.1639 0.5245 0.069 Uiso calc R 1 . .
C C18 0.64736(19) 1.2118(3) 0.5142(4) 0.0531(11) Uani d . 1 . .
C C19 0.71064(18) 1.1714(3) 0.5010(3) 0.0489(10) Uani d . 1 . .
H H19 0.7459 1.2233 0.5021 0.059 Uiso calc R 1 . .
C C20 0.91648(19) 0.8681(3) 0.3548(4) 0.0453(10) Uani d . 1 . .
C C21 0.88043(17) 0.8917(3) 0.4636(4) 0.0403(9) Uani d . 1 . .
C C22 0.91409(18) 0.8877(3) 0.5758(4) 0.0525(10) Uani d . 1 . .
H H22 0.8923 0.9029 0.6516 0.063 Uiso calc R 1 . .
C C23 0.98051(19) 0.8610(3) 0.5768(4) 0.0582(11) Uani d . 1 . .
H H23 1.0044 0.8594 0.6522 0.070 Uiso calc R 1 . .
C C24 1.01031(19) 0.8367(3) 0.4626(5) 0.0594(12) Uani d . 1 . .
H H24 1.0548 0.8166 0.4631 0.071 Uiso calc R 1 . .

loop_
_atom_site_aniso_label
_atom_site_aniso_U_11
_atom_site_aniso_U_22
_atom_site_aniso_U_33
_atom_site_aniso_U_12
_atom_site_aniso_U_13
_atom_site_aniso_U_23
Cu1 0.0435(3) 0.0421(2) 0.0487(3) 0.0027(2) -0.0027(2) -0.0051(3)
Cl1 0.0885(8) 0.0468(6) 0.0891(9) 0.0160(6) 0.0088(7) -0.0087(6)
Cl2 0.0949(9) 0.0575(6) 0.0622(8) 0.0006(6) -0.0049(6) 0.0104(6)
Cl3 0.0771(8) 0.0416(5) 0.1354(12) 0.0083(5) 0.0144(8) -0.0066(7)
Cl4 0.0742(8) 0.0955(7) 0.0439(7) 0.0157(6) 0.0002(6) -0.0041(6)
N1 0.0402(19) 0.0404(17) 0.041(2) 0.0038(14) -0.0034(15) -0.0013(15)
N2 0.077(3) 0.082(3) 0.088(3) 0.029(2) -0.037(3) -0.017(2)
N3 0.0379(19) 0.0411(16) 0.042(2) 0.0045(14) -0.0024(15) -0.0052(15)
N4 0.047(2) 0.067(2) 0.060(3) 0.0051(18) 0.0065(19) -0.003(2)
O1 0.0427(15) 0.0416(13) 0.0644(19) 0.0052(12) -0.0101(13) -0.0088(13)
O2 0.0440(15) 0.0368(13) 0.0616(19) 0.0004(12) 0.0039(13) -0.0083(13)
C1 0.042(2) 0.047(2) 0.041(3) -0.0048(19) -0.0006(19) 0.0013(19)
C2 0.042(2) 0.040(2) 0.038(2) 0.0023(18) 0.0029(19) -0.0009(19)
C3 0.038(2) 0.044(2) 0.035(2) 0.0022(18) 0.0044(18) 0.0038(19)
C4 0.041(2) 0.056(2) 0.051(3) 0.006(2) -0.0053(19) 0.002(2)
C5 0.052(3) 0.050(2) 0.052(3) 0.017(2) 0.006(2) 0.007(2)
C6 0.062(3) 0.040(2) 0.050(3) 0.014(2) 0.008(2) 0.000(2)
C7 0.058(3) 0.045(2) 0.041(3) 0.000(2) 0.002(2) 0.0018(19)
C8 0.058(3) 0.057(3) 0.053(3) 0.021(2) -0.010(2) -0.012(2)
C9 0.044(3) 0.052(2) 0.042(3) 0.010(2) -0.006(2) -0.011(2)
C10 0.047(3) 0.074(3) 0.069(3) 0.004(2) -0.003(2) -0.018(2)
C11 0.047(3) 0.107(4) 0.094(4) 0.001(3) -0.004(3) -0.031(3)
C12 0.060(4) 0.120(5) 0.109(5) 0.040(4) -0.035(3) -0.038(4)
C13 0.044(2) 0.045(2) 0.041(3) -0.0035(19) 0.0015(19) 0.0000(19)
C14 0.038(2) 0.041(2) 0.040(2) 0.0049(18) 0.0003(18) -0.0015(18)
C15 0.040(2) 0.048(2) 0.038(2) 0.0036(19) -0.0011(18) -0.0047(19)
C16 0.041(2) 0.048(2) 0.067(3) -0.0001(19) 0.002(2) -0.001(2)
C17 0.046(3) 0.053(2) 0.074(3) 0.006(2) -0.001(2) -0.004(2)
C18 0.050(3) 0.035(2) 0.074(3) 0.008(2) 0.003(2) -0.006(2)
C19 0.049(2) 0.042(2) 0.056(3) -0.0046(19) -0.001(2) 0.003(2)
C20 0.050(3) 0.043(2) 0.043(3) 0.0017(19) 0.001(2) -0.0012(19)
C21 0.042(2) 0.036(2) 0.043(3) -0.0001(18) -0.001(2) -0.0007(19)
C22 0.053(3) 0.056(2) 0.048(3) 0.000(2) -0.002(2) 0.000(2)
C23 0.050(3) 0.061(2) 0.063(3) -0.003(2) -0.014(2) 0.007(2)
C24 0.044(3) 0.057(3) 0.077(4) -0.002(2) 0.004(3) 0.005(3)

loop_
_atom_type_symbol
_atom_type_description
_atom_type_scat_dispersion_real
_atom_type_scat_dispersion_imag
_atom_type_scat_source
C C 0.0033 0.0016 'International Tables Vol C Tables 4.2.6.8 and 6.1.1.4'
H H 0.0000 0.0000 'International Tables Vol C Tables 4.2.6.8 and 6.1.1.4'
O O 0.0106 0.0060 'International Tables Vol C Tables 4.2.6.8 and 6.1.1.4'
N N 0.0061 0.0033 'International Tables Vol C Tables 4.2.6.8 and 6.1.1.4'
Cl Cl 0.1484 0.1585 'International Tables Vol C Tables 4.2.6.8 and 6.1.1.4'
Cu Cu 0.3201 1.2651 'International Tables Vol C Tables 4.2.6.8 and 6.1.1.4'

loop_
_geom_angle_atom_site_label_1
_geom_angle_atom_site_label_2
_geom_angle_atom_site_label_3
_geom_angle_site_symmetry_1
_geom_angle_site_symmetry_3
_geom_angle
_geom_angle_publ_flag
O1 Cu1 O2 . . 159.31(10) ?
O1 Cu1 N1 . . 93.20(11) ?
O2 Cu1 N1 . . 90.63(10) ?
O1 Cu1 N3 . . 90.50(10) ?
O2 Cu1 N3 . . 92.70(10) ?
N1 Cu1 N3 . . 160.32(11) ?
C1 N1 C9 . . 116.2(3) ?
C1 N1 Cu1 . . 124.6(3) ?
C9 N1 Cu1 . . 119.1(2) ?
C8 N2 C12 . . 115.0(4) ?
C13 N3 C21 . . 116.8(3) ?
C13 N3 Cu1 . . 123.4(2) ?
C21 N3 Cu1 . . 119.8(2) ?
C20 N4 C24 . . 116.7(3) ?
C3 O1 Cu1 . . 129.0(2) ?
C15 O2 Cu1 . . 127.7(2) ?
N1 C1 C2 . . 125.1(3) ?
N1 C1 H1 . . 117.5 ?
C2 C1 H1 . . 117.5 ?
C3 C2 C7 . . 119.1(3) ?
C3 C2 C1 . . 123.9(3) ?
C7 C2 C1 . . 116.6(3) ?
O1 C3 C4 . . 119.2(3) ?
O1 C3 C2 . . 123.6(3) ?
C4 C3 C2 . . 117.3(3) ?
C5 C4 C3 . . 122.3(4) ?
C5 C4 H4 . . 118.8 ?
C3 C4 H4 . . 118.8 ?
C4 C5 C6 . . 119.9(3) ?
C4 C5 H5 . . 120.0 ?
C6 C5 H5 . . 120.0 ?
C7 C6 C5 . . 120.9(3) ?
C7 C6 Cl1 . . 118.8(3) ?
C5 C6 Cl1 . . 120.3(3) ?
C6 C7 C2 . . 120.5(3) ?
C6 C7 H7 . . 119.8 ?
C2 C7 H7 . . 119.8 ?
N2 C8 C9 . . 125.4(4) ?
N2 C8 Cl2 . . 114.8(4) ?
C9 C8 Cl2 . . 119.8(3) ?
C10 C9 C8 . . 117.8(4) ?
C10 C9 N1 . . 122.8(4) ?
C8 C9 N1 . . 119.4(3) ?
C9 C10 C11 . . 118.4(4) ?
C9 C10 H10 . . 120.8 ?
C11 C10 H10 . . 120.8 ?
C12 C11 C10 . . 117.6(5) ?
C12 C11 H11 . . 121.2 ?
C10 C11 H11 . . 121.2 ?
N2 C12 C11 . . 125.8(5) ?
N2 C12 H12 . . 117.1 ?
C11 C12 H12 . . 117.1 ?
N3 C13 C14 . . 126.5(3) ?
N3 C13 H13 . . 116.7 ?
C14 C13 H13 . . 116.7 ?
C19 C14 C15 . . 120.3(3) ?
C19 C14 C13 . . 117.0(3) ?
C15 C14 C13 . . 122.5(3) ?
O2 C15 C16 . . 118.9(3) ?
O2 C15 C14 . . 124.2(3) ?
C16 C15 C14 . . 116.9(3) ?
C17 C16 C15 . . 122.3(3) ?
C17 C16 H16 . . 118.9 ?
C15 C16 H16 . . 118.9 ?
C16 C17 C18 . . 119.8(3) ?
C16 C17 H17 . . 120.1 ?
C18 C17 H17 . . 120.1 ?
C19 C18 C17 . . 120.8(3) ?
C19 C18 Cl3 . . 119.0(3) ?
C17 C18 Cl3 . . 120.2(3) ?
C18 C19 C14 . . 119.9(3) ?
C18 C19 H19 . . 120.0 ?
C14 C19 H19 . . 120.0 ?
N4 C20 C21 . . 125.2(4) ?
N4 C20 Cl4 . . 116.0(3) ?
C21 C20 Cl4 . . 118.8(3) ?
C22 C21 C20 . . 116.6(3) ?
C22 C21 N3 . . 121.7(3) ?
C20 C21 N3 . . 121.4(4) ?
C21 C22 C23 . . 119.9(4) ?
C21 C22 H22 . . 120.1 ?
C23 C22 H22 . . 120.1 ?
C24 C23 C22 . . 117.9(4) ?
C24 C23 H23 . . 121.0 ?
C22 C23 H23 . . 121.0 ?
N4 C24 C23 . . 123.6(4) ?
N4 C24 H24 . . 118.2 ?
C23 C24 H24 . . 118.2 ?

loop_
_geom_bond_atom_site_label_1
_geom_bond_atom_site_label_2
_geom_bond_site_symmetry_2
_geom_bond_distance
_geom_bond_publ_flag
Cu1 O1 . 1.882(2) ?
Cu1 O2 . 1.892(2) ?
Cu1 N1 . 1.972(3) ?
Cu1 N3 . 1.987(3) ?
Cl1 C6 . 1.751(3) ?
Cl2 C8 . 1.727(4) ?
Cl3 C18 . 1.747(3) ?
Cl4 C20 . 1.731(4) ?
N1 C1 . 1.303(3) ?
N1 C9 . 1.424(4) ?
N2 C8 . 1.309(4) ?
N2 C12 . 1.336(5) ?
N3 C13 . 1.292(3) ?
N3 C21 . 1.422(4) ?
N4 C20 . 1.307(4) ?
N4 C24 . 1.324(5) ?
O1 C3 . 1.303(3) ?
O2 C15 . 1.298(3) ?
C1 C2 . 1.432(4) ?
C1 H1 . 0.9300 ?
C2 C3 . 1.413(4) ?
C2 C7 . 1.423(4) ?
C3 C4 . 1.411(4) ?
C4 C5 . 1.362(4) ?
C4 H4 . 0.9300 ?
C5 C6 . 1.374(5) ?
C5 H5 . 0.9300 ?
C6 C7 . 1.361(4) ?
C7 H7 . 0.9300 ?
C8 C9 . 1.394(5) ?
C9 C10 . 1.379(4) ?
C10 C11 . 1.391(5) ?
C10 H10 . 0.9300 ?
C11 C12 . 1.368(6) ?
C11 H11 . 0.9300 ?
C12 H12 . 0.9300 ?
C13 C14 . 1.438(4) ?
C13 H13 . 0.9300 ?
C14 C19 . 1.409(4) ?
C14 C15 . 1.414(4) ?
C15 C16 . 1.413(4) ?
C16 C17 . 1.365(4) ?
C16 H16 . 0.9300 ?
C17 C18 . 1.385(4) ?
C17 H17 . 0.9300 ?
C18 C19 . 1.369(4) ?
C19 H19 . 0.9300 ?
C20 C21 . 1.388(4) ?
C21 C22 . 1.365(5) ?
C22 C23 . 1.379(4) ?
C22 H22 . 0.9300 ?
C23 C24 . 1.376(5) ?
C23 H23 . 0.9300 ?
C24 H24 . 0.9300 ?

loop_
_geom_hbond_atom_site_label_D
_geom_hbond_atom_site_label_H
_geom_hbond_atom_site_label_A
_geom_hbond_site_symmetry_A
_geom_hbond_distance_DH
_geom_hbond_distance_HA
_geom_hbond_distance_DA
_geom_hbond_angle_DHA
_geom_hbond_publ_flag
C22 H22 Cg1 4_576 0.93 2.889 3.753(3) 154.93 yes

loop_
_geom_torsion_atom_site_label_1
_geom_torsion_atom_site_label_2
_geom_torsion_atom_site_label_3
_geom_torsion_atom_site_label_4
_geom_torsion_site_symmetry_1
_geom_torsion_site_symmetry_2
_geom_torsion_site_symmetry_3
_geom_torsion_site_symmetry_4
_geom_torsion
_geom_torsion_publ_flag
O1 Cu1 N1 C1 . . . . 8.0(3) ?
O2 Cu1 N1 C1 . . . . -151.7(3) ?
N3 Cu1 N1 C1 . . . . 108.5(4) ?
O1 Cu1 N1 C9 . . . . -175.6(3) ?
O2 Cu1 N1 C9 . . . . 24.8(3) ?
N3 Cu1 N1 C9 . . . . -75.0(4) ?
O1 Cu1 N3 C13 . . . . -173.1(3) ?
O2 Cu1 N3 C13 . . . . -13.5(3) ?
N1 Cu1 N3 C13 . . . . 85.9(4) ?
O1 Cu1 N3 C21 . . . . 7.2(3) ?
O2 Cu1 N3 C21 . . . . 166.8(3) ?
N1 Cu1 N3 C21 . . . . -93.7(4) ?
O2 Cu1 O1 C3 . . . . 96.9(4) ?
N1 Cu1 O1 C3 . . . . -3.4(3) ?
N3 Cu1 O1 C3 . . . . -164.1(3) ?
O1 Cu1 O2 C15 . . . . 117.5(3) ?
N1 Cu1 O2 C15 . . . . -141.7(3) ?
N3 Cu1 O2 C15 . . . . 18.9(3) ?
C9 N1 C1 C2 . . . . 176.8(3) ?
Cu1 N1 C1 C2 . . . . -6.7(5) ?
N1 C1 C2 C3 . . . . -1.7(5) ?
N1 C1 C2 C7 . . . . -175.0(3) ?
Cu1 O1 C3 C4 . . . . 176.4(2) ?
Cu1 O1 C3 C2 . . . . -2.9(5) ?
C7 C2 C3 O1 . . . . -180.0(3) ?
C1 C2 C3 O1 . . . . 6.9(5) ?
C7 C2 C3 C4 . . . . 0.8(5) ?
C1 C2 C3 C4 . . . . -172.4(3) ?
O1 C3 C4 C5 . . . . -178.5(3) ?
C2 C3 C4 C5 . . . . 0.8(5) ?
C3 C4 C5 C6 . . . . -1.2(6) ?
C4 C5 C6 C7 . . . . -0.1(6) ?
C4 C5 C6 Cl1 . . . . 179.1(3) ?
C5 C6 C7 C2 . . . . 1.7(5) ?
Cl1 C6 C7 C2 . . . . -177.5(3) ?
C3 C2 C7 C6 . . . . -2.0(5) ?
C1 C2 C7 C6 . . . . 171.6(3) ?
C12 N2 C8 C9 . . . . -0.1(6) ?
C12 N2 C8 Cl2 . . . . 178.5(3) ?
N2 C8 C9 C10 . . . . -0.3(6) ?
Cl2 C8 C9 C10 . . . . -178.9(3) ?
N2 C8 C9 N1 . . . . -178.4(3) ?
Cl2 C8 C9 N1 . . . . 3.0(4) ?
C1 N1 C9 C10 . . . . 53.3(5) ?
Cu1 N1 C9 C10 . . . . -123.5(3) ?
C1 N1 C9 C8 . . . . -128.7(3) ?
Cu1 N1 C9 C8 . . . . 54.5(4) ?
C8 C9 C10 C11 . . . . 1.3(5) ?
N1 C9 C10 C11 . . . . 179.3(3) ?
C9 C10 C11 C12 . . . . -1.9(6) ?
C8 N2 C12 C11 . . . . -0.6(7) ?
C10 C11 C12 N2 . . . . 1.7(8) ?
C21 N3 C13 C14 . . . . -176.9(3) ?
Cu1 N3 C13 C14 . . . . 3.4(5) ?
N3 C13 C14 C19 . . . . -175.7(4) ?
N3 C13 C14 C15 . . . . 8.2(6) ?
Cu1 O2 C15 C16 . . . . 167.6(2) ?
Cu1 O2 C15 C14 . . . . -13.5(5) ?
C19 C14 C15 O2 . . . . -179.2(3) ?
C13 C14 C15 O2 . . . . -3.3(6) ?
C19 C14 C15 C16 . . . . -0.3(5) ?
C13 C14 C15 C16 . . . . 175.6(3) ?
O2 C15 C16 C17 . . . . 179.5(3) ?
C14 C15 C16 C17 . . . . 0.5(6) ?
C15 C16 C17 C18 . . . . 0.0(6) ?
C16 C17 C18 C19 . . . . -0.7(6) ?
C16 C17 C18 Cl3 . . . . -179.8(3) ?
C17 C18 C19 C14 . . . . 0.9(6) ?
Cl3 C18 C19 C14 . . . . 180.0(3) ?
C15 C14 C19 C18 . . . . -0.3(6) ?
C13 C14 C19 C18 . . . . -176.5(3) ?
C24 N4 C20 C21 . . . . -1.3(5) ?
C24 N4 C20 Cl4 . . . . 178.3(3) ?
N4 C20 C21 C22 . . . . 1.5(5) ?
Cl4 C20 C21 C22 . . . . -178.0(3) ?
N4 C20 C21 N3 . . . . -173.4(3) ?
Cl4 C20 C21 N3 . . . . 7.1(4) ?
C13 N3 C21 C22 . . . . 75.5(4) ?
Cu1 N3 C21 C22 . . . . -104.8(3) ?
C13 N3 C21 C20 . . . . -109.9(4) ?
Cu1 N3 C21 C20 . . . . 69.8(4) ?
C20 C21 C22 C23 . . . . -0.1(5) ?
N3 C21 C22 C23 . . . . 174.8(3) ?
C21 C22 C23 C24 . . . . -1.3(5) ?
C20 N4 C24 C23 . . . . -0.4(6) ?
C22 C23 C24 N4 . . . . 1.7(6) ?
